data_1559590
loop_
_publ_author_name
'Pi\~neiro-L\'opez, Luc\'ia'
'Valverde-Mu\~noz, Francisco-Javier'
'Trzop, Elzbieta'
'Mu\~noz, M Carmen'
'Seredyuk, Maksym'
'Castells-Gil, Javier'
'da Silva, Iv\'an'
'Mart\'i-Gastaldo, Carlos'
'Collet, Eric'
'Real, Jos\'e Antonio'

_publ_section_title
;
 Guest induced reversible on-off switching of elastic frustration in a 3D
 spin crossover coordination polymer with room temperature hysteretic
 behaviour.
;
_journal_issue 4
_journal_name_full 'Chemical science'
_journal_page_first 1317
_journal_page_last 1326
_journal_paper_doi 10.1039/d0sc04420b
_journal_volume 12
_journal_year 2020
_chemical_formula_sum 'C22 H13 Au2 Fe N7 O2'
_chemical_formula_weight 857.2
_chemical_melting_point ?
_chemical_properties_physical Photo-sensitive
_space_group_IT_number 13
_space_group_name_Hall '-P 2yac'
_space_group_name_H-M_alt 'P 1 2/n 1'
_space_group_ssg_name P2/n(\a1/2\g)0s
_symmetry_cell_setting monoclinic
_atom_sites_solution_hydrogens geom
_atom_sites_solution_primary dual
_atom_sites_solution_secondary difmap
_audit_update_record
;
2020-06-17 deposited with the CCDC.	2020-11-23 downloaded from the CCDC.
;
_cell_angle_alpha 90.000(6)
_cell_angle_beta 92.665(5)
_cell_angle_gamma 90.000(6)
_cell_formula_units_Z 2
_cell_length_a 10.2342(7)
_cell_length_b 11.2690(8)
_cell_length_c 10.2384(7)
_cell_measurement_reflns_used 4253
_cell_measurement_temperature 206
_cell_measurement_theta_max 31.78
_cell_measurement_theta_min 3.97
_cell_modulation_dimension 1
_cell_volume 1179.51(14)
_computing_cell_refinement 'CrysAlisPro 1.171.39.46 (Rigaku OD, 2018)'
_computing_data_collection 'CrysAlisPro 1.171.39.46 (Rigaku OD, 2018)'
_computing_data_reduction 'CrysAlisPro 1.171.39.46 (Rigaku OD, 2018)'
_computing_molecular_graphics 'Mercury 4.0 (Macrae et al.,2020)'
_computing_publication_material 'Mercury 4.0 (Macrae et al.,2020)'
_computing_structure_refinement Jana2006
_computing_structure_solution Jana2006
_diffrn_ambient_temperature 206
_diffrn_detector 'CCD plate'
_diffrn_detector_area_resol_mean 16.1852
_diffrn_measured_fraction_theta_full 0.98
_diffrn_measured_fraction_theta_max 0.93
_diffrn_measurement_details
;
List of Runs (angles in degrees, time in seconds):

  # Type    Start    End  Width  t~exp~   \w     \q     \k     \f   Frames
#--------------------------------------------------------------------------
  1  \w    -73.00 -35.00   1.00   60.00    --  -30.39-178.00   0.00   38
  2  \w     57.00 113.00   1.00   60.00    --   32.43-178.00  60.00   56
  3  \w     40.00 103.00   1.00   60.00    --   32.43  57.00 -90.00   63
  4  \w     56.00 115.00   1.00   60.00    --   32.43-178.00 -60.00   59
  5  \w      4.00  76.00   1.00   60.00    --   32.43 -99.00  60.00   72
  6  \w    -40.00  98.00   1.00   60.00    --   32.43   0.00 -90.00  138
  7  \w     60.00  92.00   1.00   60.00    --   32.43 178.00-120.00   32
;
_diffrn_measurement_device 'four-circle diffractometer'
_diffrn_measurement_device_type 'Xcalibur, Sapphire3'
_diffrn_measurement_method '\w scans'
_diffrn_orient_matrix_type 'CrysAlisPro convention (1999,Acta A55,543-557)'
_diffrn_orient_matrix_UB_11 -0.0340382000
_diffrn_orient_matrix_UB_12 -0.0400889000
_diffrn_orient_matrix_UB_13 -0.0427780000
_diffrn_orient_matrix_UB_21 0.0530067000
_diffrn_orient_matrix_UB_22 -0.0404142000
_diffrn_orient_matrix_UB_23 0.0064654000
_diffrn_orient_matrix_UB_31 -0.0290014000
_diffrn_orient_matrix_UB_32 -0.0268349000
_diffrn_orient_matrix_UB_33 0.0542512000
_diffrn_radiation_monochromator graphite
_diffrn_radiation_probe x-ray
_diffrn_radiation_source 'X-ray tube'
_diffrn_radiation_type MoK\a
_diffrn_radiation_wavelength 0.71073
_diffrn_reflns_av_R_equivalents 0.0459
_diffrn_reflns_av_unetI/netI 0.0676
_diffrn_reflns_limit_h_max 15
_diffrn_reflns_limit_h_min -15
_diffrn_reflns_limit_index_m_1_max 1
_diffrn_reflns_limit_index_m_1_min -1
_diffrn_reflns_limit_k_max 11
_diffrn_reflns_limit_k_min -17
_diffrn_reflns_limit_l_max 15
_diffrn_reflns_limit_l_min -14
_diffrn_reflns_number 40157
_diffrn_reflns_theta_full 32.44
_diffrn_reflns_theta_max 33.21
_diffrn_reflns_theta_min 3.01
_diffrn_source 'fine-focus sealed X-ray tube'
_exptl_absorpt_coefficient_mu 13.047
_exptl_absorpt_correction_T_max 0.674
_exptl_absorpt_correction_T_min 0.365
_exptl_absorpt_correction_type analytical
_exptl_absorpt_process_details
;
CrysAlisPro 1.171.39.46 (Rigaku Oxford Diffraction, 2018)
Analytical numeric absorption correction using a multifaceted crystal
			model based on expressions derived by R.C. Clark & J.S. Reid.
(Clark, R. C. & Reid, J. S. (1995). Acta Cryst. A51, 887-897)
Empirical absorption correction using spherical harmonics,
 implemented in SCALE3 ABSPACK scaling algorithm.
;
_exptl_crystal_colour orange
_exptl_crystal_density_diffrn 2.4135
_exptl_crystal_density_meas ?
_exptl_crystal_density_method none
_exptl_crystal_description block
_exptl_crystal_F_000 788
_exptl_crystal_preparation 'Magnetic properties'
_exptl_crystal_size_max 0.099
_exptl_crystal_size_mid 0.093
_exptl_crystal_size_min 0.032
_refine_diff_density_max 0.45
_refine_diff_density_min -0.58
_refine_ls_extinction_method none
_refine_ls_goodness_of_fit_gt 1.55
_refine_ls_goodness_of_fit_ref 1.18
_refine_ls_hydrogen_treatment constr
_refine_ls_number_constraints 160
_refine_ls_number_parameters 394
_refine_ls_number_reflns 12688
_refine_ls_number_restraints 19
_refine_ls_R_factor_all 0.1618
_refine_ls_R_factor_gt 0.0416
_refine_ls_shift/su_max 0.0379
_refine_ls_shift/su_mean 0.0007
_refine_ls_structure_factor_coef F
_refine_ls_weighting_details w=1/(\s^2^(F)+0.0001F^2^)
_refine_ls_weighting_scheme sigma
_refine_ls_wR_factor_gt 0.0487
_refine_ls_wR_factor_ref 0.0706
_reflns_number_gt 3704
_reflns_number_total 12688
_reflns_threshold_expression I>3\s(I)
_cod_data_source_file d0sc04420b2.cif
_cod_data_source_block FeAu206K
_cod_depositor_comments
;
The following automatic conversions were performed:

data item '_chemical_melting_point' value 'not measured' was changed
to '?' -- the value is undefined or not given.

data item '_diffrn_radiation_probe' value 'X-ray' was changed to
'x-ray' in accordance with the
/home/data/users/saulius/crontab/automatic-downloads/rss-feeds/RSC/lib/dictionaries/cif_core.dic
dictionary named 'cif_core.dic' version 2.4.2 last updated on
2011-04-26.

data item '_exptl_crystal_density_meas' value 'not measured' was
changed to '?' -- the value is perceived as not measured.

Automatic conversion script
Id: cif_fix_values 7556 2019-12-06 15:28:31Z antanas 

 Adding full bibliography for 1559588--1559595.cif.

 Adding full bibliography for 1559588--1559595.cif.
;
_cod_original_formula_sum 'C22 H13 Au2 Fe1 N7 O2'
_cod_database_code 1559590
_diffrn_radiation_source_type 'Enhance (Mo) X-ray Source'

loop_
_space_group_symop_id
_space_group_symop_operation_xyz
1 x,y,z
2 -x+0.5,y,-z+0.5
3 -x,-y,-z
4 x+0.5,-y,z+0.5

loop_
_space_group_symop_ssg_id
_space_group_symop_ssg_operation_algebraic
1 x1,x2,x3,x4
2 -x1+1/2,x2,-x3+1/2,x2-x4+1/2
3 -x1,-x2,-x3,-x4
4 x1+1/2,-x2,x3+1/2,-x2+x4+1/2

loop_
_atom_site_label
_atom_site_type_symbol
_atom_site_fract_x
_atom_site_fract_y
_atom_site_fract_z
_atom_site_adp_type
_atom_site_U_iso_or_equiv
_atom_site_site_symmetry_multiplicity
_atom_site_occupancy
_atom_site_calc_flag
_atom_site_refinement_flags
_atom_site_disorder_assembly
_atom_site_disorder_group
Au1 Au 0.25 0.13263(2) 0.25 Uani 0.03829(10) 2 1 d . . .
Au2 Au 0.25 0.86400(3) 0.25 Uani 0.04668(12) 2 1 d . . .
Fe1 Fe -0.25 0.13840(7) 0.25 Uani 0.0216(2) 2 1 d . . .
N1 N -0.25 0.3217(4) 0.25 Uani 0.0318(17) 2 1 d . . .
C4 C -0.25 -0.2928(6) 0.25 Uani 0.046(3) 2 1 d . . .
N2 N -0.25 -0.0452(5) 0.25 Uani 0.0358(19) 2 1 d . . .
N4 N -0.2467(4) 0.1380(3) 0.0553(4) Uani 0.0356(14) 4 1 d . . .
C1 C -0.1928(4) 0.3875(4) 0.3504(4) Uani 0.0331(15) 4 1 d . . .
C9 C 0.0568(6) 0.1368(4) 0.2605(5) Uani 0.0401(17) 4 1 d . . .
C6 C -0.1854(5) -0.1094(4) 0.3477(4) Uani 0.0409(18) 4 1 d . . .
C3 C -0.25 0.5696(6) 0.25 Uani 0.039(2) 2 1 d . . .
C2 C -0.1899(4) 0.5105(4) 0.3512(5) Uani 0.0397(18) 4 1 d . . .
C5 C -0.1889(4) -0.2365(4) 0.3529(5) Uani 0.047(2) 4 1 d . . .
N3 N -0.0550(4) 0.1375(3) 0.2606(4) Uani 0.0362(14) 4 1 d . . .
C11 C 0.0358(4) 0.3954(3) 0.0617(4) Uani 0.127(3) 4 1 d . . .
C12 C 0.0524(3) 0.5033(4) 0.1262(3) Uani 0.127(3) 4 1 d . . .
C13 C 0.0174(4) 0.6082(3) 0.0651(4) Uani 0.127(3) 4 1 d . . .
N5 N 0.1089(4) 0.5069(6) 0.2637(3) Uani 0.127(3) 4 0.5 d . . .
C8 C -0.1283(8) -0.3024(7) 0.4529(6) Uani 0.034(2) 4 0.5 d . . .
C7 C -0.1326(9) 0.5734(7) 0.4555(7) Uani 0.034(2) 4 0.5 d . . .
O1 O 0.1438(6) 0.4053(10) 0.3253(7) Uani 0.127(3) 4 0.5 d . . .
O2 O 0.1232(6) 0.6038(10) 0.3203(7) Uani 0.127(3) 4 0.5 d . . .
C10 C -0.2473(6) 0.1381(4) -0.0559(6) Uani 0.0432(19) 4 1 d . . .
H1c11 H 0.061431 0.322987 0.105272 Uiso 0.1526 4 1 d . . .
H1c13 H 0.029715 0.682598 0.109632 Uiso 0.1526 4 1 d . . .
H1c12 H 0.088694 0.504742 0.214363 Uiso 0.1526 4 0.5 d . . .
H1c1 H -0.15277 0.346053 0.423761 Uiso 0.0397 4 1 d . . .
H1c5 H -0.150065 -0.279692 0.425523 Uiso 0.057 4 0.5 d . . .
H1c8 H -0.081622 -0.261364 0.522671 Uiso 0.0408 4 0.5 d . . .
H1c7 H -0.095864 0.531395 0.52999 Uiso 0.0408 4 0.5 d . . .
H1c2 H -0.14625 0.552855 0.421812 Uiso 0.0476 4 0.5 d . . .
H1c6 H -0.136065 -0.067339 0.414922 Uiso 0.049 4 1 d . . .

loop_
_atom_site_aniso_label
_atom_site_aniso_type_symbol
_atom_site_aniso_U_11
_atom_site_aniso_U_22
_atom_site_aniso_U_33
_atom_site_aniso_U_12
_atom_site_aniso_U_13
_atom_site_aniso_U_23
Au1 Au 0.03259(16) 0.02621(14) 0.05542(19) 0 -0.00491(13) 0
Au2 Au 0.0828(3) 0.02612(15) 0.03241(15) 0 0.01708(15) 0
Fe1 Fe 0.0241(4) 0.0193(4) 0.0216(4) 0 0.0019(3) 0
N1 N 0.027(3) 0.032(3) 0.036(3) 0 0.007(2) 0
C4 C 0.052(6) 0.034(4) 0.053(5) 0 0.022(4) 0
N2 N 0.038(3) 0.031(3) 0.039(3) 0 0.004(3) 0
N4 N 0.044(3) 0.025(2) 0.038(2) 0.0001(18) 0.0096(19) -0.0035(19)
C1 C 0.032(3) 0.035(3) 0.033(2) -0.003(2) 0.006(2) -0.001(2)
C9 C 0.049(3) 0.027(3) 0.044(3) 0.003(2) -0.003(2) -0.001(2)
C6 C 0.044(3) 0.037(3) 0.042(3) 0.000(2) 0.000(2) -0.002(2)
C3 C 0.032(4) 0.035(4) 0.050(5) 0 0.008(4) 0
C2 C 0.032(3) 0.041(3) 0.047(3) -0.003(2) 0.007(2) -0.010(3)
C5 C 0.048(4) 0.048(4) 0.047(3) 0.009(3) 0.010(3) 0.001(3)
N3 N 0.040(2) 0.025(2) 0.043(2) 0.0008(18) -0.0012(19) -0.0028(19)
C11 C 0.078(3) 0.160(6) 0.148(5) -0.003(3) 0.052(4) 0.049(4)
C12 C 0.078(3) 0.160(6) 0.148(5) -0.003(3) 0.052(4) 0.049(4)
C13 C 0.078(3) 0.160(6) 0.148(5) -0.003(3) 0.052(4) 0.049(4)
N5 N 0.078(3) 0.160(6) 0.148(5) -0.003(3) 0.052(4) 0.049(4)
C8 C 0.032(4) 0.043(4) 0.025(3) 0.003(3) -0.012(3) -0.014(3)
C7 C 0.032(4) 0.043(4) 0.025(3) 0.003(3) -0.012(3) -0.014(3)
O1 O 0.078(3) 0.160(6) 0.148(5) -0.003(3) 0.052(4) 0.049(4)
O2 O 0.078(3) 0.160(6) 0.148(5) -0.003(3) 0.052(4) 0.049(4)
C10 C 0.065(4) 0.026(3) 0.040(3) -0.003(3) 0.012(3) -0.004(2)

loop_
_atom_site_displace_Fourier_atom_site_label
_atom_site_displace_Fourier_axis
_atom_site_displace_Fourier_wave_vector_seq_id
_atom_site_displace_Fourier_param_cos
_atom_site_displace_Fourier_param_sin
Au1 x 1 -0.00217(4) -0.00096(2)
Au1 y 1 -0.001204(19) 0.00272(4)
Au1 z 1 0.00772(5) 0.00342(2)
Au2 x 1 0.01032(6) -0.00470(3)
Au2 y 1 0.00173(2) 0.00379(5)
Au2 z 1 0.00304(4) -0.001382(19)
Fe1 x 1 -0.00074(13) -0.00034(6)
Fe1 y 1 0.00000(6) 0.00001(13)
Fe1 z 1 -0.00094(12) -0.00044(6)
N1 x 1 -0.0021(5) -0.0033(8)
N1 y 1 -0.0013(7) 0.0008(4)
N1 z 1 -0.0022(4) -0.0036(7)
C4 x 1 0.0032(7) -0.0042(9)
C4 y 1 -0.0012(8) -0.0009(6)
C4 z 1 0.0101(7) -0.0133(9)
C4 x 2 0.0002(5) -0.00004(15)
C4 y 2 0.0000(2) 0.0000(8)
C4 z 2 0.0003(7) -0.0001(2)
N2 x 1 0.0023(9) -0.00033(13)
N2 y 1 -0.00025(12) -0.0017(8)
N2 z 1 0.0056(8) -0.00080(12)
N4 x 1 0.0013(7) -0.0072(7)
N4 y 1 -0.0045(6) 0.0003(6)
N4 z 1 -0.0027(6) -0.0031(6)
C1 x 1 -0.0009(7) -0.0046(8)
C1 y 1 -0.0027(7) 0.0027(7)
C1 z 1 0.0016(6) -0.0063(7)
C9 x 1 0.0004(9) -0.0010(9)
C9 y 1 -0.0018(8) 0.0029(8)
C9 z 1 0.0059(8) -0.0037(8)
C6 x 1 0.0012(8) 0.0007(8)
C6 y 1 0.0021(7) -0.0024(7)
C6 z 1 0.0082(8) -0.0005(7)
C3 x 1 0.0015(2) -0.0065(10)
C3 y 1 -0.0033(10) -0.0007(2)
C3 z 1 0.0038(2) -0.0170(11)
C2 x 1 0.0013(6) -0.0054(7)
C2 y 1 -0.0039(6) -0.0004(6)
C2 z 1 0.0046(8) -0.0141(7)
C2 x 2 0.00000(18) -0.00002(18)
C2 y 2 0.00000(16) 0.00001(16)
C2 z 2 0.0000(2) 0.0000(2)
C5 x 1 0.0039(6) -0.0055(5)
C5 y 1 -0.0037(4) -0.0028(5)
C5 z 1 0.0126(4) -0.0117(4)
C5 x 2 0.00000(19) -0.0001(2)
C5 y 2 0.0000(2) 0.0000(2)
C5 z 2 0.0001(2) -0.0001(2)
N3 x 1 -0.0004(7) 0.0009(7)
N3 y 1 0.0013(6) 0.0010(6)
N3 z 1 0.0038(6) -0.0046(6)
N5 x 1 0 0
N5 y 1 0 0
N5 z 1 0 0
C8 x 1 0.0092(12) -0.0019(11)
C8 y 1 -0.0050(10) -0.0023(10)
C8 z 1 0.0106(9) -0.0103(8)
C8 x 2 0.0000(2) 0.0000(2)
C8 y 2 -0.0001(2) 0.0000(2)
C8 z 2 0.0000(2) -0.0001(2)
C7 x 1 0.0092(12) -0.0019(11)
C7 y 1 -0.0050(10) -0.0023(10)
C7 z 1 0.0106(9) -0.0103(8)
C7 x 2 0.0000(2) 0.0000(2)
C7 y 2 -0.0001(2) 0.0000(2)
C7 z 2 0.0000(2) -0.0001(2)
O1 x 1 -0.0016(4) -0.0001(4)
O1 y 1 0.0074(10) -0.0020(10)
O1 z 1 -0.0021(7) -0.0006(7)
O2 x 1 -0.0016(4) -0.0001(4)
O2 y 1 0.0074(10) -0.0020(10)
O2 z 1 -0.0021(7) -0.0006(7)
C10 x 1 -0.0024(9) -0.0102(9)
C10 y 1 -0.0048(8) 0.0019(8)
C10 z 1 -0.0024(8) -0.0041(8)
H1c11 x 1 -0.001 -0.0168
H1c11 y 1 -0.001 -0.0168
H1c11 z 1 -0.001 -0.0168
H1c13 x 1 0.006 -0.0157
H1c13 y 1 0.006 -0.0157
H1c13 z 1 0.006 -0.0157
H1c12 x 1 0.005 -0.016
H1c12 y 1 0.005 -0.016
H1c12 z 1 0.005 -0.016
H1c1 x 1 -0.002 -0.0058
H1c1 y 1 -0.0033 0.0055
H1c1 z 1 0.0033 -0.0032
H1c5 x 1 0.0055 -0.0063
H1c5 y 1 -0.002 -0.0051
H1c5 z 1 0.0146 -0.0106
H1c8 x 1 0.013 0.0045
H1c8 y 1 -0.0045 -0.0024
H1c8 z 1 0.012 -0.0081
H1c7 x 1 0.0118 0.0025
H1c7 y 1 -0.0042 -0.0017
H1c7 z 1 0.0111 -0.0093
H1c2 x 1 0.0031 -0.0032
H1c2 y 1 -0.0053 0.0001
H1c2 z 1 0.0114 -0.0133
H1c6 x 1 -0.0018 0.0017
H1c6 y 1 0.0066 -0.002
H1c6 z 1 0.0066 0.003

loop_
_atom_site_Fourier_wave_vector_seq_id
_jana_atom_site_fourier_wave_vector_q1_coeff
1 1
2 2

loop_
_atom_site_occ_Fourier_atom_site_label
_atom_site_occ_Fourier_wave_vector_seq_id
_atom_site_occ_Fourier_param_cos
_atom_site_occ_Fourier_param_sin
N5 1 0.50(4) -0.16(4)
C8 1 -0.53(3) 0.08(3)
C7 1 -0.46(3) 0.28(3)
O1 1 0.114(16) 0.001(16)
O2 1 0.192(16) 0.073(16)
H1c12 1 -0.233(19) 0.12(2)
H1c5 1 0.526 -0.1089
H1c8 1 -2.43(4) 2.76(4)
H1c7 1 -0.49(3) 0.22(3)
H1c2 1 0.4009 -0.3575

loop_
_atom_site_U_Fourier_atom_site_label
_atom_site_U_Fourier_tens_elem
_atom_site_U_Fourier_wave_vector_seq_id
_atom_site_U_Fourier_param_cos
_atom_site_U_Fourier_param_sin
Au1 U11 1 -0.00106(11) 0.0024(3)
Au1 U22 1 -0.00010(10) 0.0002(2)
Au1 U33 1 -0.00240(13) 0.0054(3)
Au1 U12 1 0.0022(2) 0.00098(10)
Au1 U13 1 0.00104(10) -0.0023(2)
Au1 U23 1 0.0015(2) 0.00066(10)
Au2 U11 1 -0.00079(19) -0.0017(4)
Au2 U22 1 -0.00046(11) -0.0010(2)
Au2 U33 1 -0.00125(10) -0.0027(2)
Au2 U12 1 -0.0028(3) 0.00129(12)
Au2 U13 1 -0.00124(11) -0.0027(3)
Au2 U23 1 0.0012(2) -0.00055(10)
Fe1 U11 1 0.0010(3) -0.0022(7)
Fe1 U22 1 0.0009(3) -0.0018(7)
Fe1 U33 1 -0.0001(3) 0.0003(6)
Fe1 U12 1 0.0006(6) 0.0003(3)
Fe1 U13 1 0.0005(3) -0.0012(5)
Fe1 U23 1 -0.0007(6) -0.0003(3)
N1 U11 1 0.008(5) -0.005(3)
N1 U22 1 0.000(5) 0.000(3)
N1 U33 1 -0.002(5) 0.001(3)
N1 U12 1 -0.005(3) -0.007(4)
N1 U13 1 -0.024(4) 0.015(2)
N1 U23 1 -0.004(3) -0.007(4)
C4 U11 1 -0.037(7) -0.028(6)
C4 U22 1 0.013(6) 0.010(5)
C4 U33 1 -0.008(7) -0.006(6)
C4 U12 1 0.005(4) -0.007(5)
C4 U13 1 0.000(6) 0.000(5)
C4 U23 1 0.017(4) -0.022(5)
N2 U11 1 0.0001(9) 0.001(7)
N2 U22 1 0.0003(8) 0.002(6)
N2 U33 1 -0.0011(8) -0.008(6)
N2 U12 1 -0.010(5) 0.0014(7)
N2 U13 1 -0.0006(7) -0.004(5)
N2 U23 1 -0.019(5) 0.0027(7)
N4 U11 1 -0.012(5) 0.008(4)
N4 U22 1 0.007(4) 0.003(4)
N4 U33 1 0.000(4) -0.002(4)
N4 U12 1 -0.005(4) 0.007(4)
N4 U13 1 0.002(3) -0.005(3)
N4 U23 1 0.001(4) -0.006(4)
C1 U11 1 0.019(5) 0.011(5)
C1 U22 1 -0.018(5) 0.004(5)
C1 U33 1 0.005(5) 0.002(5)
C1 U12 1 -0.005(4) 0.001(4)
C1 U13 1 -0.004(4) 0.002(4)
C1 U23 1 0.008(4) 0.003(4)
C9 U11 1 -0.025(6) -0.014(6)
C9 U22 1 0.011(5) 0.006(5)
C9 U33 1 0.007(5) 0.003(5)
C9 U12 1 0.012(5) -0.003(5)
C9 U13 1 -0.007(4) 0.000(4)
C9 U23 1 0.002(4) -0.007(4)
C6 U11 1 0.002(6) 0.019(6)
C6 U22 1 0.001(5) 0.005(5)
C6 U33 1 -0.001(5) -0.006(5)
C6 U12 1 0.002(5) 0.005(5)
C6 U13 1 -0.001(4) -0.003(4)
C6 U23 1 0.005(5) -0.006(5)
C3 U11 1 0.001(8) 0.0001(17)
C3 U22 1 0.003(7) 0.0007(16)
C3 U33 1 -0.005(8) -0.0012(19)
C3 U12 1 -0.0035(12) 0.016(6)
C3 U13 1 0.014(6) 0.0032(14)
C3 U23 1 -0.0049(13) 0.022(6)
C2 U11 1 -0.006(5) -0.006(5)
C2 U22 1 0.002(5) 0.008(5)
C2 U33 1 0.011(6) 0.013(5)
C2 U12 1 -0.006(5) -0.004(5)
C2 U13 1 0.002(4) 0.010(4)
C2 U23 1 0.007(5) -0.007(5)
C5 U11 1 -0.001(6) -0.010(6)
C5 U22 1 0.015(6) 0.015(6)
C5 U33 1 -0.009(6) -0.018(6)
C5 U12 1 -0.010(5) 0.019(5)
C5 U13 1 -0.008(5) -0.007(5)
C5 U23 1 -0.010(5) 0.023(5)
N3 U11 1 0.010(4) 0.002(4)
N3 U22 1 -0.007(4) -0.002(4)
N3 U33 1 -0.011(4) -0.005(4)
N3 U12 1 0.001(4) -0.008(4)
N3 U13 1 -0.003(3) 0.000(3)
N3 U23 1 0.010(3) -0.002(3)
C10 U11 1 -0.007(7) 0.017(7)
C10 U22 1 -0.005(5) -0.001(5)
C10 U33 1 -0.001(5) 0.014(5)
C10 U12 1 0.001(5) 0.000(5)
C10 U13 1 -0.006(5) 0.006(5)
C10 U23 1 -0.005(4) -0.007(4)

loop_
_atom_type_symbol
_atom_type_scat_dispersion_real
_atom_type_scat_dispersion_imag
_atom_type_scat_source
C 0.0033 0.0016 'International Tables Vol C tables 4.2.6.8 and 6.1.1.1'
H 0.0000 0.0000 'International Tables Vol C tables 4.2.6.8 and 6.1.1.1'
Au -2.0133 8.8022 'International Tables Vol C tables 4.2.6.8 and 6.1.1.1'
Fe 0.3463 0.8444 'International Tables Vol C tables 4.2.6.8 and 6.1.1.1'
N 0.0061 0.0033 'International Tables Vol C tables 4.2.6.8 and 6.1.1.1'
O 0.0106 0.0060 'International Tables Vol C tables 4.2.6.8 and 6.1.1.1'

loop_
_cell_wave_vector_seq_id
_cell_wave_vector_x
_cell_wave_vector_y
_cell_wave_vector_z
1 0.432000 0.500000 0.361600

loop_
_exptl_crystal_face_index_h
_exptl_crystal_face_index_k
_exptl_crystal_face_index_l
_exptl_crystal_face_perp_dist
-1 7 -12 0.0378
1 16 1 0.0199
-1 -16 -1 0.0125
6 -2 -13 0.0369
1 -7 12 0.0378
-5 5 13 0.0511
-14 -1 0 0.0434
14 1 0 0.0456

loop_
_geom_bond_atom_site_label_1
_geom_bond_atom_site_label_2
_geom_bond_site_ssg_symmetry_1
_geom_bond_site_ssg_symmetry_2
_geom_bond_distance_av
_geom_bond_distance_min
_geom_bond_distance_max
_geom_bond_publ_flag
Au1 Au2 . 1_5455 3.0289(7) 3.0138(8) 3.0406(8) ?
Au1 C9 . . 1.986(11) 1.953(11) 2.019(11) ?
Au1 C9 . 2_5555 1.986(11) 1.953(11) 2.019(11) ?
Au2 C10 . 3_5655 1.986(10) 1.970(10) 2.002(10) ?
Au2 C10 . 4_5655 1.986(10) 1.970(10) 2.002(10) ?
Fe1 N1 . . 2.066(8) 2.048(9) 2.084(9) ?
Fe1 N2 . . 2.070(8) 2.049(11) 2.089(11) ?
Fe1 N4 . . 1.997(8) 1.964(8) 2.029(8) ?
Fe1 N4 . 2_4555 1.997(8) 1.964(8) 2.029(8) ?
Fe1 N3 . . 1.994(8) 1.978(8) 2.010(8) ?
Fe1 N3 . 2_4555 1.994(8) 1.978(8) 2.010(8) ?
N1 C1 . . 1.376(11) 1.375(11) 1.378(11) ?
N1 C1 . 2_4555 1.376(11) 1.375(11) 1.378(11) ?
C4 C3 . 1_5455 1.551(18) 1.53(2) 1.57(2) ?
C4 C5 . . 1.357(15) 1.270(17) 1.438(17) ?
C4 C5 . 2_4555 1.357(15) 1.270(17) 1.438(17) ?
N2 C6 . . 1.378(11) 1.377(12) 1.379(12) ?
N2 C6 . 2_4555 1.378(11) 1.377(12) 1.379(12) ?
N4 C10 . . 1.138(13) 1.117(13) 1.159(13) ?
C1 C2 . . 1.388(13) 1.367(13) 1.412(13) ?
C1 H1c1 . . 1.0(10) 1.0(10) 1.0(10) ?
C9 N3 . . 1.144(14) 1.123(14) 1.166(14) ?
C6 C5 . . 1.437(13) 1.382(13) 1.491(13) ?
C6 H1c6 . . 1.0(10) 1.0(10) 1.0(10) ?
C3 C2 . . 1.355(13) 1.331(14) 1.379(14) ?
C3 C2 . 2_4555 1.355(13) 1.331(14) 1.379(14) ?
C2 C7 . . 1.390(17) 1.389(18) 1.390(18) ?
C2 H1c2 . . 1.0(10) 1.0(10) 1.0(10) ?
C5 C8 . . 1.389(16) 1.386(17) 1.392(17) ?
C5 H1c5 . . 1.0(10) 1.0(10) 1.0(10) ?
C11 C12 . . 1.391(6) 1.391(6) 1.391(6) ?
C11 C13 . 3_5655 1.385(6) 1.385(6) 1.385(6) ?
C11 H1c11 . . 1.0(11) 1.0(11) 1.0(11) ?
C12 C13 . . 1.377(6) 1.377(6) 1.377(6) ?
C12 N5 . . 1.497(4) 1.497(4) 1.497(4) ?
C12 H1c12 . . 1.0(10) 0.8(10) 1.2(10) ?
C13 H1c13 . . 1.0(11) 0.7(11) 1.2(11) ?
N5 O1 . . 1.349(16) 1.263(16) 1.434(16) ?
N5 O2 . . 1.241(17) 1.177(17) 1.308(17) ?
N5 H1c12 . . 0.6(10) 0.4(10) 0.8(10) ?
C8 C7 . 1_5455 1.40(2) 1.38(2) 1.42(2) ?
C8 H1c5 . . 0.4(10) 0.4(11) 0.4(11) ?
C8 H1c8 . . 1.0(10) 1.0(10) 1.0(10) ?
C7 H1c7 . . 1.0(10) 1.0(10) 1.0(10) ?
C7 H1c2 . . 0.4(10) 0.4(10) 0.4(10) ?

loop_
_restr_angle_atom_site_label_1
_restr_angle_site_symmetry_1
_restr_angle_atom_site_label_2
_restr_angle_site_symmetry_2
_restr_angle_atom_site_label_3
_restr_angle_site_symmetry_3
_restr_angle_target
_restr_angle_target_weight_param
C12 . N5 . O1 . 120 0.5
C12 . N5 . O2 . 120 0.5
C11 . C12 . N5 . 120 0.5
O1 . N5 . O2 . 120 0.5
C11 . C12 . C13 . 120 0.5
C12 . C13 . C11 3_5655 120 0.5
C13 . C11 3_5655 C12 3_5655 120 0.5
C3 . C2 . C7 . 120 0.5
C4 . C5 . C8 . 120 0.5

loop_
_restr_distance_atom_site_label_1
_restr_distance_site_symmetry_1
_restr_distance_atom_site_label_2
_restr_distance_site_symmetry_2
_restr_distance_target
_restr_distance_target_weight_param
N5 . O1 . 1.3 0.05
N5 . O2 . 1.3 0.05
C12 . N5 . 1.5 0.005
C11 . C12 . 1.39 0.005
C12 . C13 . 1.39 0.005
C13 . C11 3_5655 1.39 0.005
C5 . C8 . 1.39 0.005
C2 . C7 . 1.39 0.005
N1 . C1 . 1.38 0.005
N2 . C6 . 1.38 0.005

loop_
_jana_atom_site_occ_fourier_absolute_site_label
_jana_atom_site_occ_fourier_absolute
N5 1
C8 1
C7 1
O1 0.5
O2 0.5
H1c12 0.5
H1c5 1
H1c8 1
H1c7 1
H1c2 1
